data_7707360
loop_
_publ_author_name
'Chang, Kejian'
'Del Rosal, Iker'
'Zheng, Xizhou'
'Maron, Laurent'
'Xu, Xin'

_publ_section_title
;
 Hydrosilylative reduction of carbon dioxide by a homoleptic lanthanum
 aryloxide catalyst with high activity and selectivity.
;
_journal_issue 22
_journal_name_full 'Dalton transactions (Cambridge, England : 2003)'
_journal_page_first 7804
_journal_page_last 7809
_journal_paper_doi 10.1039/d1dt01074c
_journal_volume 50
_journal_year 2021
_chemical_formula_sum 'C86 H126 La2 O10'
_chemical_formula_weight 1597.69
_space_group_crystal_system triclinic
_space_group_IT_number 2
_space_group_name_Hall '-P 1'
_space_group_name_H-M_alt 'P -1'
_atom_sites_solution_hydrogens geom
_audit_creation_method SHELXL-2013
_audit_update_record
;
2020-07-28 deposited with the CCDC.	2021-05-03 downloaded from the CCDC.
;
_cell_angle_alpha 70.056(3)
_cell_angle_beta 75.396(3)
_cell_angle_gamma 76.322(3)
_cell_formula_units_Z 1
_cell_length_a 12.4626(13)
_cell_length_b 13.1639(14)
_cell_length_c 13.6063(15)
_cell_measurement_reflns_used 9771
_cell_measurement_temperature 120(2)
_cell_measurement_theta_max 27.52
_cell_measurement_theta_min 2.57
_cell_volume 2002.6(4)
_computing_cell_refinement 'Bruker SAINT'
_computing_data_collection 'Bruker APEX2'
_computing_data_reduction 'Bruker SAINT'
_computing_structure_refinement 'SHELXL-2013 (Sheldrick, 2013)'
_computing_structure_solution 'SHELXS-97 (Sheldrick 2008)'
_diffrn_ambient_temperature 120(2)
_diffrn_measured_fraction_theta_full 0.998
_diffrn_measured_fraction_theta_max 0.997
_diffrn_measurement_device_type 'Bruker APEX-II CCD'
_diffrn_measurement_method '\f and \w scans'
_diffrn_radiation_type MoK\a
_diffrn_radiation_wavelength 0.71073
_diffrn_reflns_av_R_equivalents 0.0559
_diffrn_reflns_av_unetI/netI 0.0346
_diffrn_reflns_Laue_measured_fraction_full 0.998
_diffrn_reflns_Laue_measured_fraction_max 0.997
_diffrn_reflns_limit_h_max 16
_diffrn_reflns_limit_h_min -16
_diffrn_reflns_limit_k_max 17
_diffrn_reflns_limit_k_min -17
_diffrn_reflns_limit_l_max 17
_diffrn_reflns_limit_l_min -17
_diffrn_reflns_number 66337
_diffrn_reflns_point_group_measured_fraction_full 0.998
_diffrn_reflns_point_group_measured_fraction_max 0.997
_diffrn_reflns_theta_full 25.242
_diffrn_reflns_theta_max 27.565
_diffrn_reflns_theta_min 2.570
_exptl_absorpt_coefficient_mu 1.108
_exptl_absorpt_correction_type none
_exptl_crystal_colour colourless
_exptl_crystal_density_diffrn 1.325
_exptl_crystal_description BLOCK
_exptl_crystal_F_000 836
_exptl_crystal_size_max 0.150
_exptl_crystal_size_mid 0.100
_exptl_crystal_size_min 0.080
_refine_diff_density_max 1.868
_refine_diff_density_min -0.818
_refine_diff_density_rms 0.092
_refine_ls_extinction_method none
_refine_ls_goodness_of_fit_ref 1.087
_refine_ls_hydrogen_treatment constr
_refine_ls_matrix_type full
_refine_ls_number_parameters 460
_refine_ls_number_reflns 9262
_refine_ls_number_restraints 0
_refine_ls_restrained_S_all 1.087
_refine_ls_R_factor_all 0.0408
_refine_ls_R_factor_gt 0.0297
_refine_ls_shift/su_max 0.000
_refine_ls_shift/su_mean 0.000
_refine_ls_structure_factor_coef Fsqd
_refine_ls_weighting_details
;
 w=1/[\s^2^(Fo^2^)+(0.0521P)^2^+1.4354P]
 where P=(Fo^2^+2Fc^2^)/3
;
_refine_ls_weighting_scheme calc
_refine_ls_wR_factor_gt 0.0786
_refine_ls_wR_factor_ref 0.0913
_reflns_Friedel_coverage 0.000
_reflns_number_gt 8135
_reflns_number_total 9231
_reflns_threshold_expression 'I > 2\s(I)'
_cod_data_source_file d1dt01074c2.cif
_cod_data_source_block mo_20190406C_0m_a
_cod_depositor_comments 'Adding full bibliography for 7707360.cif.'
_cod_database_code 7707360
_shelx_space_group_comment
;
The symmetry employed for this shelxl refinement is uniquely defined
by the following loop, which should always be used as a source of
symmetry information in preference to the above space-group names.
They are only intended as comments.
;
_shelx_estimated_absorpt_t_min 0.851
_shelx_estimated_absorpt_t_max 0.917
_shelxl_version_number 2013-2

loop_
_space_group_symop_operation_xyz
'x, y, z'
'-x, -y, -z'

loop_
_atom_site_label
_atom_site_type_symbol
_atom_site_fract_x
_atom_site_fract_y
_atom_site_fract_z
_atom_site_U_iso_or_equiv
_atom_site_adp_type
_atom_site_occupancy
_atom_site_site_symmetry_order
_atom_site_calc_flag
_atom_site_refinement_flags_posn
_atom_site_refinement_flags_adp
_atom_site_refinement_flags_occupancy
_atom_site_disorder_assembly
_atom_site_disorder_group
La1 La 0.34866(2) 0.53928(2) 0.10902(2) 0.01584(6) Uani 1 1 d . . . . .
C1 C 0.6380(2) 0.3911(2) 0.1256(2) 0.0169(5) Uani 1 1 d . . . . .
O1 O 0.54899(15) 0.45609(14) 0.09691(14) 0.0198(4) Uani 1 1 d . . . . .
O2 O 0.72436(15) 0.37424(15) 0.06005(14) 0.0204(4) Uani 1 1 d . . . . .
C2 C 0.7232(2) 0.2597(2) 0.26245(19) 0.0171(5) Uani 1 1 d . . . . .
O3 O 0.63013(14) 0.34232(14) 0.23001(14) 0.0175(4) Uani 1 1 d . . . . .
C3 C 0.8059(2) 0.2912(2) 0.2950(2) 0.0184(5) Uani 1 1 d . . . . .
O5 O 0.26719(16) 0.39993(15) 0.20766(15) 0.0229(4) Uani 1 1 d . . . . .
C5 C 0.9055(2) 0.1059(2) 0.3164(2) 0.0256(6) Uani 1 1 d . . . . .
H5 H 0.9709 0.0533 0.3308 0.031 Uiso 1 1 calc R U . . .
O4 O 0.29541(16) 0.68788(15) 0.15938(16) 0.0236(4) Uani 1 1 d . . . . .
C4 C 0.8982(2) 0.2104(2) 0.3208(2) 0.0217(5) Uani 1 1 d . . . . .
H4 H 0.9571 0.2278 0.3419 0.026 Uiso 1 1 calc R U . . .
C7 C 0.7229(2) 0.1531(2) 0.2644(2) 0.0206(5) Uani 1 1 d . . . . .
C6 C 0.8186(2) 0.0773(2) 0.2913(2) 0.0248(6) Uani 1 1 d . . . . .
H6 H 0.8238 0.0038 0.2923 0.030 Uiso 1 1 calc R U . . .
C8 C 0.7947(2) 0.4046(2) 0.3094(2) 0.0197(5) Uani 1 1 d . . . . .
C9 C 0.6888(2) 0.4215(2) 0.3934(2) 0.0240(6) Uani 1 1 d . . . . .
H9A H 0.6229 0.4144 0.3708 0.036 Uiso 1 1 calc R U . . .
H9B H 0.6788 0.4947 0.4011 0.036 Uiso 1 1 calc R U . . .
H9C H 0.6973 0.3660 0.4619 0.036 Uiso 1 1 calc R U . . .
C10 C 0.7886(2) 0.4979(2) 0.2044(2) 0.0253(6) Uani 1 1 d . . . . .
H10A H 0.8497 0.4800 0.1484 0.038 Uiso 1 1 calc R U . . .
H10B H 0.7962 0.5662 0.2139 0.038 Uiso 1 1 calc R U . . .
H10C H 0.7162 0.5068 0.1840 0.038 Uiso 1 1 calc R U . . .
C11 C 0.8964(2) 0.4117(2) 0.3500(2) 0.0249(6) Uani 1 1 d . . . . .
H11A H 0.9649 0.4032 0.2970 0.037 Uiso 1 1 calc R U . . .
H11B H 0.9034 0.3533 0.4170 0.037 Uiso 1 1 calc R U . . .
H11C H 0.8858 0.4831 0.3618 0.037 Uiso 1 1 calc R U . . .
C13 C 0.5494(3) 0.0800(4) 0.3631(3) 0.0604(13) Uani 1 1 d . . . . .
H13A H 0.5206 0.1458 0.3862 0.091 Uiso 1 1 calc R U . . .
H13B H 0.5943 0.0259 0.4135 0.091 Uiso 1 1 calc R U . . .
H13C H 0.4863 0.0489 0.3608 0.091 Uiso 1 1 calc R U . . .
C12 C 0.6225(2) 0.1098(2) 0.2531(2) 0.0244(6) Uani 1 1 d . . . . .
C14 C 0.5501(4) 0.1870(3) 0.1739(4) 0.0591(13) Uani 1 1 d . . . . .
H14A H 0.5980 0.2122 0.1041 0.089 Uiso 1 1 calc R U . . .
H14B H 0.5108 0.2503 0.1986 0.089 Uiso 1 1 calc R U . . .
H14C H 0.4950 0.1483 0.1679 0.089 Uiso 1 1 calc R U . . .
C15 C 0.6640(3) 0.0069(3) 0.2162(4) 0.0451(9) Uani 1 1 d . . . . .
H15A H 0.6007 -0.0143 0.2015 0.068 Uiso 1 1 calc R U . . .
H15B H 0.6964 -0.0531 0.2722 0.068 Uiso 1 1 calc R U . . .
H15C H 0.7214 0.0224 0.1513 0.068 Uiso 1 1 calc R U . . .
C18 C 0.0563(2) 0.8219(2) 0.3132(2) 0.0242(6) Uani 1 1 d . . . . .
H18 H -0.0230 0.8418 0.3198 0.029 Uiso 1 1 calc R U . . .
C17 C 0.1169(2) 0.7802(2) 0.2307(2) 0.0221(5) Uani 1 1 d . . . . .
C16 C 0.2346(2) 0.7457(2) 0.2264(2) 0.0194(5) Uani 1 1 d . . . . .
C19 C 0.1068(3) 0.8355(2) 0.3857(2) 0.0258(6) Uani 1 1 d . . . . .
H19 H 0.0625 0.8586 0.4446 0.031 Uiso 1 1 calc R U . . .
C20 C 0.2224(2) 0.8153(2) 0.3721(2) 0.0261(6) Uani 1 1 d . . . . .
H20 H 0.2574 0.8304 0.4189 0.031 Uiso 1 1 calc R U . . .
C21 C 0.2894(2) 0.7732(2) 0.2915(2) 0.0215(5) Uani 1 1 d . . . . .
C22 C 0.0593(2) 0.7774(2) 0.1440(2) 0.0247(6) Uani 1 1 d . . . . .
C23 C 0.0537(3) 0.6602(3) 0.1507(3) 0.0314(7) Uani 1 1 d . . . . .
H23A H 0.0140 0.6621 0.0962 0.047 Uiso 1 1 calc R U . . .
H23B H 0.0134 0.6240 0.2213 0.047 Uiso 1 1 calc R U . . .
H23C H 0.1301 0.6195 0.1388 0.047 Uiso 1 1 calc R U . . .
C24 C 0.1206(3) 0.8373(3) 0.0331(2) 0.0331(7) Uani 1 1 d . . . . .
H24A H 0.1980 0.7989 0.0203 0.050 Uiso 1 1 calc R U . . .
H24B H 0.1216 0.9126 0.0299 0.050 Uiso 1 1 calc R U . . .
H24C H 0.0813 0.8384 -0.0213 0.050 Uiso 1 1 calc R U . . .
C25 C -0.0620(3) 0.8398(3) 0.1546(3) 0.0379(8) Uani 1 1 d . . . . .
H25A H -0.0618 0.9147 0.1530 0.057 Uiso 1 1 calc R U . . .
H25B H -0.1067 0.8024 0.2222 0.057 Uiso 1 1 calc R U . . .
H25C H -0.0948 0.8419 0.0955 0.057 Uiso 1 1 calc R U . . .
C26 C 0.4179(2) 0.7659(2) 0.2686(3) 0.0273(6) Uani 1 1 d . . . . .
C27 C 0.4532(3) 0.8408(3) 0.1564(3) 0.0352(7) Uani 1 1 d . . . . .
H27A H 0.4312 0.8167 0.1047 0.053 Uiso 1 1 calc R U . . .
H27B H 0.5349 0.8375 0.1406 0.053 Uiso 1 1 calc R U . . .
H27C H 0.4161 0.9163 0.1518 0.053 Uiso 1 1 calc R U . . .
C28 C 0.4555(3) 0.8079(3) 0.3454(3) 0.0420(8) Uani 1 1 d . . . . .
H28A H 0.5370 0.8060 0.3265 0.063 Uiso 1 1 calc R U . . .
H28B H 0.4358 0.7610 0.4185 0.063 Uiso 1 1 calc R U . . .
H28C H 0.4174 0.8833 0.3399 0.063 Uiso 1 1 calc R U . . .
C29 C 0.4821(3) 0.6492(3) 0.2816(4) 0.0475(10) Uani 1 1 d . . . . .
H29A H 0.4729 0.6230 0.2253 0.071 Uiso 1 1 calc R U . . .
H29B H 0.4524 0.6011 0.3513 0.071 Uiso 1 1 calc R U . . .
H29C H 0.5621 0.6485 0.2766 0.071 Uiso 1 1 calc R U . . .
C30 C 0.2412(2) 0.3012(2) 0.2720(2) 0.0198(5) Uani 1 1 d . . . . .
C31 C 0.2345(2) 0.2739(2) 0.3829(2) 0.0205(5) Uani 1 1 d . . . . .
C32 C 0.2131(2) 0.1699(2) 0.4458(2) 0.0247(6) Uani 1 1 d . . . . .
H32 H 0.2074 0.1505 0.5206 0.030 Uiso 1 1 calc R U . . .
C33 C 0.1998(2) 0.0943(2) 0.4020(2) 0.0260(6) Uani 1 1 d . . . . .
H33 H 0.1881 0.0228 0.4463 0.031 Uiso 1 1 calc R U . . .
C34 C 0.2036(2) 0.1224(2) 0.2939(2) 0.0249(6) Uani 1 1 d . . . . .
H34 H 0.1928 0.0702 0.2648 0.030 Uiso 1 1 calc R U . . .
C35 C 0.2230(2) 0.2262(2) 0.2261(2) 0.0219(5) Uani 1 1 d . . . . .
C36 C 0.2498(2) 0.3561(2) 0.4347(2) 0.0231(6) Uani 1 1 d . . . . .
C37 C 0.1631(3) 0.4616(3) 0.4108(3) 0.0389(8) Uani 1 1 d . . . . .
H37A H 0.1702 0.4948 0.3336 0.058 Uiso 1 1 calc R U . . .
H37B H 0.1766 0.5132 0.4423 0.058 Uiso 1 1 calc R U . . .
H37C H 0.0872 0.4441 0.4414 0.058 Uiso 1 1 calc R U . . .
C38 C 0.3703(3) 0.3813(3) 0.3974(3) 0.0384(8) Uani 1 1 d . . . . .
H38A H 0.4232 0.3147 0.4232 0.058 Uiso 1 1 calc R U . . .
H38B H 0.3771 0.4382 0.4257 0.058 Uiso 1 1 calc R U . . .
H38C H 0.3875 0.4070 0.3195 0.058 Uiso 1 1 calc R U . . .
C39 C 0.2336(3) 0.3091(3) 0.5564(2) 0.0359(7) Uani 1 1 d . . . . .
H39A H 0.2878 0.2417 0.5756 0.054 Uiso 1 1 calc R U . . .
H39B H 0.1570 0.2929 0.5852 0.054 Uiso 1 1 calc R U . . .
H39C H 0.2455 0.3629 0.5861 0.054 Uiso 1 1 calc R U . . .
C40 C 0.2164(2) 0.2586(2) 0.1076(2) 0.0267(6) Uani 1 1 d . . . . .
C41 C 0.3248(3) 0.2936(3) 0.0342(3) 0.0422(8) Uani 1 1 d . . . . .
H41A H 0.3868 0.2317 0.0455 0.063 Uiso 1 1 calc R U . . .
H41B H 0.3417 0.3546 0.0502 0.063 Uiso 1 1 calc R U . . .
H41C H 0.3154 0.3168 -0.0401 0.063 Uiso 1 1 calc R U . . .
C42 C 0.1159(3) 0.3511(3) 0.0849(3) 0.0371(8) Uani 1 1 d . . . . .
H42A H 0.1259 0.4145 0.1020 0.056 Uiso 1 1 calc R U . . .
H42B H 0.0464 0.3255 0.1289 0.056 Uiso 1 1 calc R U . . .
H42C H 0.1112 0.3724 0.0096 0.056 Uiso 1 1 calc R U . . .
C43 C 0.1963(4) 0.1628(3) 0.0784(3) 0.0560(11) Uani 1 1 d . . . . .
H43A H 0.1924 0.1861 0.0027 0.084 Uiso 1 1 calc R U . . .
H43B H 0.1254 0.1395 0.1211 0.084 Uiso 1 1 calc R U . . .
H43C H 0.2583 0.1014 0.0928 0.084 Uiso 1 1 calc R U . . .

loop_
_atom_site_aniso_label
_atom_site_aniso_U_11
_atom_site_aniso_U_22
_atom_site_aniso_U_33
_atom_site_aniso_U_23
_atom_site_aniso_U_13
_atom_site_aniso_U_12
La1 0.01481(8) 0.01614(8) 0.01631(8) -0.00510(6) -0.00358(5) -0.00102(5)
C1 0.0169(12) 0.0161(11) 0.0186(12) -0.0050(9) -0.0058(10) -0.0021(9)
O1 0.0178(9) 0.0202(9) 0.0209(9) -0.0044(7) -0.0078(7) -0.0001(7)
O2 0.0157(9) 0.0240(9) 0.0193(9) -0.0062(7) -0.0036(7) 0.0005(7)
C2 0.0139(11) 0.0191(12) 0.0145(11) -0.0027(9) -0.0034(9) 0.0015(9)
O3 0.0142(8) 0.0185(8) 0.0172(9) -0.0035(7) -0.0039(7) 0.0003(7)
C3 0.0193(13) 0.0188(12) 0.0147(12) -0.0025(9) -0.0017(10) -0.0039(10)
O5 0.0254(10) 0.0199(9) 0.0212(9) -0.0025(7) -0.0023(8) -0.0071(8)
C5 0.0200(13) 0.0219(13) 0.0299(15) -0.0013(11) -0.0104(11) 0.0026(10)
O4 0.0197(9) 0.0215(9) 0.0329(11) -0.0153(8) -0.0017(8) -0.0023(7)
C4 0.0184(13) 0.0243(13) 0.0217(13) -0.0042(10) -0.0073(10) -0.0025(10)
C7 0.0184(13) 0.0211(12) 0.0195(13) -0.0026(10) -0.0043(10) -0.0025(10)
C6 0.0253(14) 0.0162(12) 0.0301(15) -0.0042(11) -0.0069(12) -0.0005(10)
C8 0.0191(13) 0.0206(12) 0.0201(13) -0.0056(10) -0.0062(10) -0.0023(10)
C9 0.0211(13) 0.0285(14) 0.0232(14) -0.0101(11) -0.0036(11) -0.0029(11)
C10 0.0281(15) 0.0217(13) 0.0258(14) -0.0032(11) -0.0096(11) -0.0047(11)
C11 0.0218(14) 0.0272(14) 0.0297(15) -0.0107(12) -0.0088(11) -0.0043(11)
C13 0.043(2) 0.100(4) 0.053(2) -0.039(2) 0.0183(19) -0.046(2)
C12 0.0208(13) 0.0197(13) 0.0329(15) -0.0056(11) -0.0080(11) -0.0041(10)
C14 0.062(3) 0.0315(18) 0.097(3) 0.002(2) -0.056(3) -0.0200(18)
C15 0.0316(18) 0.0406(19) 0.075(3) -0.0297(19) -0.0143(17) -0.0052(15)
C18 0.0185(13) 0.0247(14) 0.0249(14) -0.0069(11) -0.0023(11) 0.0019(10)
C17 0.0219(13) 0.0188(12) 0.0245(14) -0.0050(10) -0.0075(11) -0.0002(10)
C16 0.0210(13) 0.0152(11) 0.0206(13) -0.0055(10) -0.0022(10) -0.0018(10)
C19 0.0300(15) 0.0238(13) 0.0203(13) -0.0088(11) -0.0038(11) 0.0039(11)
C20 0.0308(15) 0.0211(13) 0.0283(15) -0.0082(11) -0.0108(12) -0.0012(11)
C21 0.0218(13) 0.0142(11) 0.0284(14) -0.0048(10) -0.0088(11) -0.0011(10)
C22 0.0232(14) 0.0277(14) 0.0221(13) -0.0072(11) -0.0078(11) 0.0015(11)
C23 0.0307(16) 0.0344(16) 0.0335(16) -0.0096(13) -0.0111(13) -0.0092(13)
C24 0.0434(19) 0.0322(16) 0.0198(14) -0.0037(12) -0.0076(13) -0.0034(14)
C25 0.0271(16) 0.053(2) 0.0345(17) -0.0153(15) -0.0147(13) 0.0052(14)
C26 0.0225(14) 0.0221(13) 0.0397(17) -0.0089(12) -0.0089(12) -0.0055(11)
C27 0.0271(16) 0.0413(18) 0.0385(18) -0.0121(14) -0.0009(13) -0.0133(14)
C28 0.0371(19) 0.050(2) 0.046(2) -0.0110(16) -0.0156(16) -0.0170(16)
C29 0.0232(16) 0.0306(17) 0.089(3) -0.0166(18) -0.0172(18) 0.0012(13)
C30 0.0146(12) 0.0196(12) 0.0213(13) -0.0031(10) -0.0022(10) -0.0016(9)
C31 0.0162(12) 0.0233(13) 0.0217(13) -0.0064(10) -0.0020(10) -0.0051(10)
C32 0.0255(14) 0.0264(14) 0.0196(13) -0.0034(11) -0.0042(11) -0.0046(11)
C33 0.0287(15) 0.0175(13) 0.0304(15) -0.0021(11) -0.0073(12) -0.0072(11)
C34 0.0241(14) 0.0237(13) 0.0303(15) -0.0102(11) -0.0093(12) -0.0026(11)
C35 0.0173(12) 0.0252(13) 0.0227(13) -0.0069(11) -0.0054(10) -0.0012(10)
C36 0.0266(14) 0.0199(13) 0.0232(14) -0.0054(10) -0.0036(11) -0.0071(11)
C37 0.044(2) 0.0373(18) 0.0357(18) -0.0182(15) -0.0079(15) 0.0039(15)
C38 0.0368(18) 0.048(2) 0.0400(19) -0.0217(16) 0.0009(15) -0.0205(15)
C39 0.054(2) 0.0382(17) 0.0216(15) -0.0082(13) -0.0081(14) -0.0186(15)
C40 0.0265(15) 0.0300(15) 0.0248(14) -0.0077(12) -0.0082(12) -0.0042(12)
C41 0.0288(17) 0.072(3) 0.0255(16) -0.0177(16) -0.0021(13) -0.0056(16)
C42 0.0282(16) 0.051(2) 0.0243(15) -0.0019(14) -0.0093(13) -0.0012(14)
C43 0.094(3) 0.051(2) 0.038(2) -0.0137(17) -0.031(2) -0.019(2)

loop_
_atom_type_symbol
_atom_type_description
_atom_type_scat_dispersion_real
_atom_type_scat_dispersion_imag
_atom_type_scat_source
C C 0.0033 0.0016 'International Tables Vol C Tables 4.2.6.8 and 6.1.1.4'
H H 0.0000 0.0000 'International Tables Vol C Tables 4.2.6.8 and 6.1.1.4'
La La -0.2871 2.4523 'International Tables Vol C Tables 4.2.6.8 and 6.1.1.4'
O O 0.0106 0.0060 'International Tables Vol C Tables 4.2.6.8 and 6.1.1.4'

loop_
_geom_angle_atom_site_label_1
_geom_angle_atom_site_label_2
_geom_angle_atom_site_label_3
_geom_angle
_geom_angle_site_symmetry_1
_geom_angle_site_symmetry_3
_geom_angle_publ_flag
O5 La1 O4 116.32(7) . . ?
O5 La1 O1 101.62(7) . . ?
O4 La1 O1 117.44(7) . . ?
O5 La1 O2 110.47(7) . 2_665 ?
O4 La1 O2 94.06(7) . 2_665 ?
O1 La1 O2 117.63(6) . 2_665 ?
O5 La1 O1 117.96(6) . 2_665 ?
O4 La1 O1 122.33(6) . 2_665 ?
O1 La1 O1 68.32(6) . 2_665 ?
O2 La1 O1 49.55(6) 2_665 2_665 ?
O5 La1 C1 119.02(7) . 2_665 ?
O4 La1 C1 107.15(7) . 2_665 ?
O1 La1 C1 93.44(6) . 2_665 ?
O2 La1 C1 24.19(6) 2_665 2_665 ?
O1 La1 C1 25.57(6) 2_665 2_665 ?
O2 C1 O1 122.0(2) . . ?
O2 C1 O3 122.7(2) . . ?
O1 C1 O3 115.3(2) . . ?
O2 C1 La1 55.24(13) . 2_665 ?
O1 C1 La1 67.56(13) . 2_665 ?
O3 C1 La1 169.58(17) . 2_665 ?
C1 O1 La1 158.41(17) . . ?
C1 O1 La1 86.87(14) . 2_665 ?
La1 O1 La1 111.68(6) . 2_665 ?
C1 O2 La1 100.57(15) . 2_665 ?
C7 C2 C3 124.6(2) . . ?
C7 C2 O3 117.9(2) . . ?
C3 C2 O3 117.4(2) . . ?
C1 O3 C2 116.12(19) . . ?
C4 C3 C2 116.0(2) . . ?
C4 C3 C8 120.3(2) . . ?
C2 C3 C8 123.6(2) . . ?
C30 O5 La1 166.56(17) . . ?
C6 C5 C4 120.4(3) . . ?
C6 C5 H5 119.8 . . ?
C4 C5 H5 119.8 . . ?
C16 O4 La1 153.08(17) . . ?
C5 C4 C3 121.2(3) . . ?
C5 C4 H4 119.4 . . ?
C3 C4 H4 119.4 . . ?
C2 C7 C6 115.3(2) . . ?
C2 C7 C12 126.1(2) . . ?
C6 C7 C12 118.2(2) . . ?
C5 C6 C7 122.1(3) . . ?
C5 C6 H6 118.9 . . ?
C7 C6 H6 118.9 . . ?
C11 C8 C10 106.9(2) . . ?
C11 C8 C9 107.8(2) . . ?
C10 C8 C9 110.4(2) . . ?
C11 C8 C3 110.9(2) . . ?
C10 C8 C3 112.2(2) . . ?
C9 C8 C3 108.6(2) . . ?
C8 C9 H9A 109.5 . . ?
C8 C9 H9B 109.5 . . ?
H9A C9 H9B 109.5 . . ?
C8 C9 H9C 109.5 . . ?
H9A C9 H9C 109.5 . . ?
H9B C9 H9C 109.5 . . ?
C8 C10 H10A 109.5 . . ?
C8 C10 H10B 109.5 . . ?
H10A C10 H10B 109.5 . . ?
C8 C10 H10C 109.5 . . ?
H10A C10 H10C 109.5 . . ?
H10B C10 H10C 109.5 . . ?
C8 C11 H11A 109.5 . . ?
C8 C11 H11B 109.5 . . ?
H11A C11 H11B 109.5 . . ?
C8 C11 H11C 109.5 . . ?
H11A C11 H11C 109.5 . . ?
H11B C11 H11C 109.5 . . ?
C12 C13 H13A 109.5 . . ?
C12 C13 H13B 109.5 . . ?
H13A C13 H13B 109.5 . . ?
C12 C13 H13C 109.5 . . ?
H13A C13 H13C 109.5 . . ?
H13B C13 H13C 109.5 . . ?
C13 C12 C14 109.1(3) . . ?
C13 C12 C15 109.1(3) . . ?
C14 C12 C15 104.7(3) . . ?
C13 C12 C7 106.4(3) . . ?
C14 C12 C7 116.8(2) . . ?
C15 C12 C7 110.6(2) . . ?
C12 C14 H14A 109.5 . . ?
C12 C14 H14B 109.5 . . ?
H14A C14 H14B 109.5 . . ?
C12 C14 H14C 109.5 . . ?
H14A C14 H14C 109.5 . . ?
H14B C14 H14C 109.5 . . ?
C12 C15 H15A 109.5 . . ?
C12 C15 H15B 109.5 . . ?
H15A C15 H15B 109.5 . . ?
C12 C15 H15C 109.5 . . ?
H15A C15 H15C 109.5 . . ?
H15B C15 H15C 109.5 . . ?
C19 C18 C17 122.4(3) . . ?
C19 C18 H18 118.8 . . ?
C17 C18 H18 118.8 . . ?
C18 C17 C16 117.5(3) . . ?
C18 C17 C22 121.0(2) . . ?
C16 C17 C22 121.5(2) . . ?
O4 C16 C17 120.3(2) . . ?
O4 C16 C21 119.7(2) . . ?
C17 C16 C21 120.0(2) . . ?
C18 C19 C20 119.3(3) . . ?
C18 C19 H19 120.4 . . ?
C20 C19 H19 120.4 . . ?
C19 C20 C21 121.7(3) . . ?
C19 C20 H20 119.1 . . ?
C21 C20 H20 119.1 . . ?
C20 C21 C16 117.9(2) . . ?
C20 C21 C26 120.5(3) . . ?
C16 C21 C26 121.4(2) . . ?
C23 C22 C25 107.2(3) . . ?
C23 C22 C24 110.7(2) . . ?
C25 C22 C24 105.7(2) . . ?
C23 C22 C17 112.0(2) . . ?
C25 C22 C17 111.0(2) . . ?
C24 C22 C17 109.9(2) . . ?
C22 C23 H23A 109.5 . . ?
C22 C23 H23B 109.5 . . ?
H23A C23 H23B 109.5 . . ?
C22 C23 H23C 109.5 . . ?
H23A C23 H23C 109.5 . . ?
H23B C23 H23C 109.5 . . ?
C22 C24 H24A 109.5 . . ?
C22 C24 H24B 109.5 . . ?
H24A C24 H24B 109.5 . . ?
C22 C24 H24C 109.5 . . ?
H24A C24 H24C 109.5 . . ?
H24B C24 H24C 109.5 . . ?
C22 C25 H25A 109.5 . . ?
C22 C25 H25B 109.5 . . ?
H25A C25 H25B 109.5 . . ?
C22 C25 H25C 109.5 . . ?
H25A C25 H25C 109.5 . . ?
H25B C25 H25C 109.5 . . ?
C27 C26 C29 110.9(3) . . ?
C27 C26 C21 108.4(2) . . ?
C29 C26 C21 113.5(2) . . ?
C27 C26 C28 106.8(3) . . ?
C29 C26 C28 105.7(3) . . ?
C21 C26 C28 111.3(3) . . ?
C26 C27 H27A 109.5 . . ?
C26 C27 H27B 109.5 . . ?
H27A C27 H27B 109.5 . . ?
C26 C27 H27C 109.5 . . ?
H27A C27 H27C 109.5 . . ?
H27B C27 H27C 109.5 . . ?
C26 C28 H28A 109.5 . . ?
C26 C28 H28B 109.5 . . ?
H28A C28 H28B 109.5 . . ?
C26 C28 H28C 109.5 . . ?
H28A C28 H28C 109.5 . . ?
H28B C28 H28C 109.5 . . ?
C26 C29 H29A 109.5 . . ?
C26 C29 H29B 109.5 . . ?
H29A C29 H29B 109.5 . . ?
C26 C29 H29C 109.5 . . ?
H29A C29 H29C 109.5 . . ?
H29B C29 H29C 109.5 . . ?
O5 C30 C31 119.7(2) . . ?
O5 C30 C35 119.2(2) . . ?
C31 C30 C35 121.1(2) . . ?
C32 C31 C30 118.1(2) . . ?
C32 C31 C36 120.1(2) . . ?
C30 C31 C36 121.8(2) . . ?
C33 C32 C31 121.6(3) . . ?
C33 C32 H32 119.2 . . ?
C31 C32 H32 119.2 . . ?
C34 C33 C32 120.0(3) . . ?
C34 C33 H33 120.0 . . ?
C32 C33 H33 120.0 . . ?
C33 C34 C35 121.4(3) . . ?
C33 C34 H34 119.3 . . ?
C35 C34 H34 119.3 . . ?
C34 C35 C30 117.7(2) . . ?
C34 C35 C40 120.1(2) . . ?
C30 C35 C40 122.0(2) . . ?
C39 C36 C38 105.7(3) . . ?
C39 C36 C37 106.4(3) . . ?
C38 C36 C37 111.1(3) . . ?
C39 C36 C31 111.9(2) . . ?
C38 C36 C31 110.2(2) . . ?
C37 C36 C31 111.2(2) . . ?
C36 C37 H37A 109.5 . . ?
C36 C37 H37B 109.5 . . ?
H37A C37 H37B 109.5 . . ?
C36 C37 H37C 109.5 . . ?
H37A C37 H37C 109.5 . . ?
H37B C37 H37C 109.5 . . ?
C36 C38 H38A 109.5 . . ?
C36 C38 H38B 109.5 . . ?
H38A C38 H38B 109.5 . . ?
C36 C38 H38C 109.5 . . ?
H38A C38 H38C 109.5 . . ?
H38B C38 H38C 109.5 . . ?
C36 C39 H39A 109.5 . . ?
C36 C39 H39B 109.5 . . ?
H39A C39 H39B 109.5 . . ?
C36 C39 H39C 109.5 . . ?
H39A C39 H39C 109.5 . . ?
H39B C39 H39C 109.5 . . ?
C41 C40 C43 106.3(3) . . ?
C41 C40 C42 110.5(3) . . ?
C43 C40 C42 106.9(3) . . ?
C41 C40 C35 112.4(2) . . ?
C43 C40 C35 111.6(3) . . ?
C42 C40 C35 109.0(2) . . ?
C40 C41 H41A 109.5 . . ?
C40 C41 H41B 109.5 . . ?
H41A C41 H41B 109.5 . . ?
C40 C41 H41C 109.5 . . ?
H41A C41 H41C 109.5 . . ?
H41B C41 H41C 109.5 . . ?
C40 C42 H42A 109.5 . . ?
C40 C42 H42B 109.5 . . ?
H42A C42 H42B 109.5 . . ?
C40 C42 H42C 109.5 . . ?
H42A C42 H42C 109.5 . . ?
H42B C42 H42C 109.5 . . ?
C40 C43 H43A 109.5 . . ?
C40 C43 H43B 109.5 . . ?
H43A C43 H43B 109.5 . . ?
C40 C43 H43C 109.5 . . ?
H43A C43 H43C 109.5 . . ?
H43B C43 H43C 109.5 . . ?

loop_
_geom_bond_atom_site_label_1
_geom_bond_atom_site_label_2
_geom_bond_distance
_geom_bond_site_symmetry_2
_geom_bond_publ_flag
La1 O5 2.1706(18) . ?
La1 O4 2.1926(18) . ?
La1 O1 2.4662(18) . ?
La1 O2 2.4889(18) 2_665 ?
La1 O1 2.7567(18) 2_665 ?
La1 C1 2.978(3) 2_665 ?
C1 O2 1.242(3) . ?
C1 O1 1.287(3) . ?
C1 O3 1.333(3) . ?
C1 La1 2.978(3) 2_665 ?
O1 La1 2.7567(18) 2_665 ?
O2 La1 2.4889(18) 2_665 ?
C2 C7 1.396(4) . ?
C2 C3 1.410(4) . ?
C2 O3 1.434(3) . ?
C3 C4 1.396(4) . ?
C3 C8 1.541(4) . ?
O5 C30 1.357(3) . ?
C5 C6 1.378(4) . ?
C5 C4 1.378(4) . ?
C5 H5 0.9500 . ?
O4 C16 1.355(3) . ?
C4 H4 0.9500 . ?
C7 C6 1.400(4) . ?
C7 C12 1.552(4) . ?
C6 H6 0.9500 . ?
C8 C11 1.537(4) . ?
C8 C10 1.539(4) . ?
C8 C9 1.540(4) . ?
C9 H9A 0.9800 . ?
C9 H9B 0.9800 . ?
C9 H9C 0.9800 . ?
C10 H10A 0.9800 . ?
C10 H10B 0.9800 . ?
C10 H10C 0.9800 . ?
C11 H11A 0.9800 . ?
C11 H11B 0.9800 . ?
C11 H11C 0.9800 . ?
C13 C12 1.518(5) . ?
C13 H13A 0.9800 . ?
C13 H13B 0.9800 . ?
C13 H13C 0.9800 . ?
C12 C14 1.523(5) . ?
C12 C15 1.535(4) . ?
C14 H14A 0.9800 . ?
C14 H14B 0.9800 . ?
C14 H14C 0.9800 . ?
C15 H15A 0.9800 . ?
C15 H15B 0.9800 . ?
C15 H15C 0.9800 . ?
C18 C19 1.374(4) . ?
C18 C17 1.390(4) . ?
C18 H18 0.9500 . ?
C17 C16 1.421(4) . ?
C17 C22 1.542(4) . ?
C16 C21 1.422(4) . ?
C19 C20 1.378(4) . ?
C19 H19 0.9500 . ?
C20 C21 1.392(4) . ?
C20 H20 0.9500 . ?
C21 C26 1.540(4) . ?
C22 C23 1.532(4) . ?
C22 C25 1.537(4) . ?
C22 C24 1.541(4) . ?
C23 H23A 0.9800 . ?
C23 H23B 0.9800 . ?
C23 H23C 0.9800 . ?
C24 H24A 0.9800 . ?
C24 H24B 0.9800 . ?
C24 H24C 0.9800 . ?
C25 H25A 0.9800 . ?
C25 H25B 0.9800 . ?
C25 H25C 0.9800 . ?
C26 C27 1.529(4) . ?
C26 C29 1.529(4) . ?
C26 C28 1.541(4) . ?
C27 H27A 0.9800 . ?
C27 H27B 0.9800 . ?
C27 H27C 0.9800 . ?
C28 H28A 0.9800 . ?
C28 H28B 0.9800 . ?
C28 H28C 0.9800 . ?
C29 H29A 0.9800 . ?
C29 H29B 0.9800 . ?
C29 H29C 0.9800 . ?
C30 C31 1.412(4) . ?
C30 C35 1.419(4) . ?
C31 C32 1.391(4) . ?
C31 C36 1.546(4) . ?
C32 C33 1.381(4) . ?
C32 H32 0.9500 . ?
C33 C34 1.380(4) . ?
C33 H33 0.9500 . ?
C34 C35 1.400(4) . ?
C34 H34 0.9500 . ?
C35 C40 1.540(4) . ?
C36 C39 1.535(4) . ?
C36 C38 1.536(4) . ?
C36 C37 1.537(4) . ?
C37 H37A 0.9800 . ?
C37 H37B 0.9800 . ?
C37 H37C 0.9800 . ?
C38 H38A 0.9800 . ?
C38 H38B 0.9800 . ?
C38 H38C 0.9800 . ?
C39 H39A 0.9800 . ?
C39 H39B 0.9800 . ?
C39 H39C 0.9800 . ?
C40 C41 1.528(4) . ?
C40 C43 1.534(5) . ?
C40 C42 1.538(4) . ?
C41 H41A 0.9800 . ?
C41 H41B 0.9800 . ?
C41 H41C 0.9800 . ?
C42 H42A 0.9800 . ?
C42 H42B 0.9800 . ?
C42 H42C 0.9800 . ?
C43 H43A 0.9800 . ?
C43 H43B 0.9800 . ?
C43 H43C 0.9800 . ?
